data_4124632
loop_
_publ_author_name
'Coursen, D.L.'
'Hoard, J.L.'

_publ_section_title
;
 The Structure of B-Trichloroborazole
;
_journal_name_full 'Journal of the American Chemical Society'
_journal_page_first 1742
_journal_page_last 1750
_journal_volume 74
_journal_year 1952
_chemical_formula_sum 'B3 Cl3 H3 N3'
_chemical_name_systematic 'B3 Cl3 (N H)3'
_space_group_IT_number 62
_symmetry_space_group_name_Hall '-P 2ac 2n'
_symmetry_space_group_name_H-M 'P n m a'
_cell_angle_alpha 90
_cell_angle_beta 90
_cell_angle_gamma 90
_cell_formula_units_Z 4
_cell_length_a 14
_cell_length_b 13.54
_cell_length_c 3.95
_cell_volume 748.762
_citation_journal_id_ASTM JACSAT
_cod_data_source_file Coursen_JACSAT_1952_1440.cif
_cod_data_source_block H3B3Cl3N3
_cod_original_formula_sum 'H3 B3 Cl3 N3'
_cod_database_code 4124632

loop_
_symmetry_equiv_pos_as_xyz
x,y,z
-x+1/2,-y,z+1/2
x+1/2,-y+1/2,-z+1/2
-x,y+1/2,-z
-x,-y,-z
x-1/2,y,-z-1/2
-x-1/2,y-1/2,z-1/2
x,-y-1/2,z

loop_
_atom_site_label
_atom_site_type_symbol
_atom_site_fract_x
_atom_site_fract_y
_atom_site_fract_z
_atom_site_occupancy
_atom_site_U_iso_or_equiv
N2 N-3 0.9885 0.16 0.4655 1 0.0
Cl2 Cl-1 0.1335 0.047 0.198 1 0.0
N1 N-3 0.1225 0.25 0.22 1 0.0
B1 B+3 0.9415 0.25 0.5515 1 0.0
B2 B+3 0.078 0.1595 0.3065 1 0.0
Cl1 Cl-1 0.832 0.25 0.7565 1 0.0
